data_4032733
loop_
_publ_author_name
'Zhang, Yan'
'Ye, Shangyi'
'Ji, Mingming'
'Li, Lisha'
'Guo, Dongmei'
'Zhu, Gangguo'

_publ_section_title
;
 Copper-Catalyzed Radical Cascade Difluoromethylation/Cyclization of
 2-(3-Arylpropioloyl)benzaldehydes: A Route to Difluoromethylated
 Naphthoquinones.
;
_journal_issue 13
_journal_name_full 'The Journal of organic chemistry'
_journal_page_first 6811
_journal_page_last 6818
_journal_paper_doi 10.1021/acs.joc.7b00964
_journal_volume 82
_journal_year 2017
_chemical_formula_sum 'C21 H16 F2 O4'
_chemical_formula_weight 370.34
_chemical_name_systematic
; 
 ? 
;
_space_group_IT_number 14
_symmetry_cell_setting monoclinic
_symmetry_space_group_name_Hall '-P 2ybc'
_symmetry_space_group_name_H-M 'P 1 21/c 1'
_atom_sites_solution_hydrogens geom
_atom_sites_solution_primary direct
_atom_sites_solution_secondary difmap
_audit_creation_method SHELXL-97
_cell_angle_alpha 90.00
_cell_angle_beta 96.802(9)
_cell_angle_gamma 90.00
_cell_formula_units_Z 4
_cell_length_a 16.0450(19)
_cell_length_b 14.1739(16)
_cell_length_c 8.0985(9)
_cell_measurement_reflns_used 2452
_cell_measurement_temperature 296(2)
_cell_measurement_theta_max 24.05
_cell_measurement_theta_min 2.9
_cell_volume 1828.8(4)
_computing_cell_refinement 'Bruker XSCANS'
_computing_data_collection 'Bruker XSCANS'
_computing_data_reduction 'Bruker SHELXTL'
_computing_molecular_graphics 'Bruker SHELXTL'
_computing_publication_material 'Bruker SHELXTL'
_computing_structure_refinement 'SHELXL-97 (Sheldrick, 1997)'
_computing_structure_solution 'SHELXS-97 (Sheldrick, 1990)'
_diffrn_ambient_temperature 296(2)
_diffrn_measured_fraction_theta_full 0.998
_diffrn_measured_fraction_theta_max 0.998
_diffrn_measurement_device_type 'Bruker P4'
_diffrn_measurement_method '\w scans'
_diffrn_radiation_monochromator graphite
_diffrn_radiation_source 'fine-focus sealed tube'
_diffrn_radiation_type MoK\a
_diffrn_radiation_wavelength 0.71073
_diffrn_reflns_av_R_equivalents 0.1326
_diffrn_reflns_av_sigmaI/netI 0.0864
_diffrn_reflns_limit_h_max 20
_diffrn_reflns_limit_h_min -20
_diffrn_reflns_limit_k_max 18
_diffrn_reflns_limit_k_min -18
_diffrn_reflns_limit_l_max 10
_diffrn_reflns_limit_l_min -10
_diffrn_reflns_number 35189
_diffrn_reflns_theta_full 27.61
_diffrn_reflns_theta_max 27.61
_diffrn_reflns_theta_min 1.28
_exptl_absorpt_coefficient_mu 0.106
_exptl_absorpt_correction_type none
_exptl_crystal_colour colorless
_exptl_crystal_density_diffrn 1.345
_exptl_crystal_density_method 'not measured'
_exptl_crystal_description block
_exptl_crystal_F_000 768
_refine_diff_density_max 0.330
_refine_diff_density_min -0.208
_refine_diff_density_rms 0.065
_refine_ls_extinction_method none
_refine_ls_goodness_of_fit_ref 1.068
_refine_ls_hydrogen_treatment mixed
_refine_ls_matrix_type full
_refine_ls_number_parameters 244
_refine_ls_number_reflns 4250
_refine_ls_number_restraints 0
_refine_ls_restrained_S_all 1.068
_refine_ls_R_factor_all 0.1897
_refine_ls_R_factor_gt 0.0754
_refine_ls_shift/su_max 0.000
_refine_ls_shift/su_mean 0.000
_refine_ls_structure_factor_coef Fsqd
_refine_ls_weighting_details 'calc w=1/[\s^2^(Fo^2^)+(0.1000P)^2^+0.0000P] where P=(Fo^2^+2Fc^2^)/3'
_refine_ls_weighting_scheme calc
_refine_ls_wR_factor_gt 0.1748
_refine_ls_wR_factor_ref 0.2371
_reflns_number_gt 1755
_reflns_number_total 4250
_reflns_threshold_expression >2sigma(I)
_cod_data_source_file jo7b00964_si_002.cif
_cod_data_source_block a
_cod_depositor_comments
;
The following automatic conversions were performed:

'_symmetry_cell_setting' value 'Monoclinic' changed to 'monoclinic'
according to
/home/data/users/saulius/crontab/automatic-downloads/current/ACS/lib/dictionaries/cif_core.dic
dictionary named 'cif_core.dic' version 2.4.2 from 2011-04-26.

Automatic conversion script
Id: cif_fix_values 4973 2017-02-22 13:04:09Z antanas 
;
_cod_original_sg_symbol_H-M P2(1)/c
_cod_database_code 4032733

loop_
_symmetry_equiv_pos_as_xyz
'x, y, z'
'-x, y+1/2, -z+1/2'
'-x, -y, -z'
'x, -y-1/2, z-1/2'

loop_
_atom_site_label
_atom_site_type_symbol
_atom_site_fract_x
_atom_site_fract_y
_atom_site_fract_z
_atom_site_U_iso_or_equiv
_atom_site_adp_type
_atom_site_occupancy
_atom_site_symmetry_multiplicity
_atom_site_calc_flag
_atom_site_refinement_flags
C1 C 0.9694(3) 1.3446(3) 0.3580(5) 0.0704(12) Uani 1 1 d .
H1A H 0.9899 1.4056 0.3762 0.084 Uiso 1 1 calc R
C2 C 1.0146(2) 1.2693(3) 0.4281(5) 0.0709(12) Uani 1 1 d .
H2A H 1.0658 1.2795 0.4923 0.085 Uiso 1 1 calc R
C3 C 0.9845(2) 1.1793(3) 0.4040(5) 0.0619(11) Uani 1 1 d .
H3A H 1.0152 1.1286 0.4524 0.074 Uiso 1 1 calc R
C4 C 0.8934(2) 1.3303(3) 0.2602(5) 0.0592(10) Uani 1 1 d .
H4A H 0.8636 1.3814 0.2112 0.071 Uiso 1 1 calc R
C5 C 0.8619(2) 1.2389(2) 0.2356(4) 0.0449(9) Uani 1 1 d .
C6 C 0.9079(2) 1.1634(2) 0.3069(4) 0.0463(9) Uani 1 1 d .
C7 C 0.8752(2) 1.0673(3) 0.2812(4) 0.0504(9) Uani 1 1 d .
C8 C 0.7917(2) 1.0524(2) 0.1817(4) 0.0451(9) Uani 1 1 d .
C9 C 0.74555(19) 1.1247(2) 0.1133(4) 0.0399(8) Uani 1 1 d .
C10 C 0.7818(2) 1.2227(2) 0.1286(4) 0.0439(8) Uani 1 1 d .
C11 C 0.6613(2) 1.1178(2) 0.0134(4) 0.0428(8) Uani 1 1 d .
C12 C 0.5880(2) 1.1239(2) 0.0885(4) 0.0477(9) Uani 1 1 d .
C13 C 0.6568(3) 1.1101(3) -0.1582(5) 0.0612(10) Uani 1 1 d .
H13A H 0.7060 1.1058 -0.2081 0.073 Uiso 1 1 calc R
C14 C 0.5118(2) 1.1228(3) -0.0133(5) 0.0628(10) Uani 1 1 d .
H14A H 0.4621 1.1269 0.0347 0.075 Uiso 1 1 calc R
C15 C 0.5801(3) 1.1087(3) -0.2559(5) 0.0787(13) Uani 1 1 d .
H15A H 0.5776 1.1029 -0.3708 0.094 Uiso 1 1 calc R
C16 C 0.5084(3) 1.1157(3) -0.1832(6) 0.0743(12) Uani 1 1 d .
H16A H 0.4567 1.1158 -0.2486 0.089 Uiso 1 1 calc R
C17 C 0.5892(2) 1.1300(3) 0.2724(4) 0.0680(12) Uani 1 1 d .
H17A H 0.6463 1.1298 0.3240 0.102 Uiso 1 1 calc R
H17B H 0.5600 1.0768 0.3113 0.102 Uiso 1 1 calc R
H17C H 0.5622 1.1872 0.3006 0.102 Uiso 1 1 calc R
C18 C 0.7690(2) 0.9487(3) 0.1635(5) 0.0584(10) Uani 1 1 d .
C19 C 0.7808(3) 0.8884(3) 0.3214(6) 0.0661(11) Uani 1 1 d .
C20 C 0.7508(4) 0.8851(4) 0.6032(6) 0.1127(19) Uani 1 1 d .
H20A H 0.7907 0.8335 0.6097 0.135 Uiso 1 1 calc R
H20B H 0.7679 0.9285 0.6934 0.135 Uiso 1 1 calc R
C21 C 0.6678(4) 0.8489(5) 0.6197(7) 0.135(2) Uani 1 1 d .
H21A H 0.6685 0.8168 0.7243 0.203 Uiso 1 1 calc R
H21B H 0.6512 0.8056 0.5307 0.203 Uiso 1 1 calc R
H21C H 0.6286 0.9002 0.6151 0.203 Uiso 1 1 calc R
O1 O 0.74531(16) 1.28661(18) 0.0508(3) 0.0650(8) Uani 1 1 d .
O2 O 0.91411(17) 0.9985(2) 0.3385(4) 0.0807(9) Uani 1 1 d .
O3 O 0.8092(2) 0.8105(2) 0.3249(4) 0.0925(10) Uani 1 1 d .
O4 O 0.75032(19) 0.9337(2) 0.4436(4) 0.0863(10) Uani 1 1 d .
F1 F 0.68833(14) 0.93627(14) 0.0993(3) 0.0801(8) Uani 1 1 d .
F2 F 0.81576(16) 0.91117(16) 0.0495(3) 0.0845(8) Uani 1 1 d .

loop_
_atom_site_aniso_label
_atom_site_aniso_U_11
_atom_site_aniso_U_22
_atom_site_aniso_U_33
_atom_site_aniso_U_23
_atom_site_aniso_U_13
_atom_site_aniso_U_12
C1 0.063(3) 0.057(3) 0.090(3) 0.001(2) 0.006(2) -0.019(2)
C2 0.052(3) 0.080(3) 0.078(3) 0.008(3) -0.002(2) -0.019(2)
C3 0.043(2) 0.072(3) 0.071(3) 0.009(2) 0.0037(19) -0.003(2)
C4 0.056(3) 0.056(3) 0.067(3) 0.004(2) 0.012(2) -0.005(2)
C5 0.042(2) 0.043(2) 0.051(2) 0.0034(17) 0.0115(16) -0.0027(17)
C6 0.034(2) 0.054(2) 0.052(2) 0.0053(17) 0.0062(16) 0.0009(17)
C7 0.043(2) 0.047(2) 0.060(2) 0.0031(18) 0.0009(17) 0.0076(18)
C8 0.041(2) 0.042(2) 0.052(2) 0.0016(17) 0.0057(16) 0.0024(16)
C9 0.0369(19) 0.041(2) 0.0414(18) 0.0005(15) 0.0045(15) 0.0051(16)
C10 0.044(2) 0.043(2) 0.046(2) 0.0012(17) 0.0094(16) 0.0047(17)
C11 0.046(2) 0.0335(19) 0.048(2) 0.0052(15) 0.0020(16) 0.0028(16)
C12 0.045(2) 0.043(2) 0.054(2) -0.0016(17) 0.0010(17) -0.0022(17)
C13 0.066(3) 0.069(3) 0.049(2) 0.004(2) 0.0076(19) 0.004(2)
C14 0.048(2) 0.069(3) 0.069(3) 0.003(2) -0.005(2) -0.001(2)
C15 0.094(4) 0.090(3) 0.047(2) 0.006(2) -0.012(2) -0.012(3)
C16 0.062(3) 0.075(3) 0.079(3) 0.010(2) -0.020(2) -0.007(2)
C17 0.062(3) 0.085(3) 0.059(3) -0.012(2) 0.0122(19) 0.002(2)
C18 0.050(2) 0.050(2) 0.072(3) -0.005(2) -0.004(2) 0.0032(19)
C19 0.073(3) 0.040(2) 0.080(3) 0.008(2) -0.012(2) -0.004(2)
C20 0.131(5) 0.120(5) 0.089(4) 0.049(3) 0.021(3) 0.003(4)
C21 0.138(6) 0.160(6) 0.114(5) 0.051(4) 0.040(4) 0.010(5)
O1 0.0700(19) 0.0452(16) 0.0764(18) 0.0066(14) -0.0059(14) 0.0069(13)
O2 0.0646(18) 0.0544(17) 0.114(2) 0.0059(17) -0.0257(15) 0.0104(15)
O3 0.111(3) 0.0420(18) 0.117(3) 0.0085(16) -0.0161(19) 0.0090(17)
O4 0.109(3) 0.068(2) 0.085(2) 0.0218(17) 0.0242(18) 0.0173(17)
F1 0.0640(16) 0.0515(14) 0.1160(19) 0.0095(12) -0.0268(13) -0.0073(11)
F2 0.1026(19) 0.0669(16) 0.0836(17) -0.0147(13) 0.0089(14) 0.0160(13)

loop_
_atom_type_symbol
_atom_type_description
_atom_type_scat_dispersion_real
_atom_type_scat_dispersion_imag
_atom_type_scat_source
C C 0.0033 0.0016 'International Tables Vol C Tables 4.2.6.8 and 6.1.1.4'
H H 0.0000 0.0000 'International Tables Vol C Tables 4.2.6.8 and 6.1.1.4'
O O 0.0106 0.0060 'International Tables Vol C Tables 4.2.6.8 and 6.1.1.4'
F F 0.0171 0.0103 'International Tables Vol C Tables 4.2.6.8 and 6.1.1.4'

loop_
_geom_angle_atom_site_label_1
_geom_angle_atom_site_label_2
_geom_angle_atom_site_label_3
_geom_angle
C2 C1 C4 120.5(4)
C2 C1 H1A 119.8
C4 C1 H1A 119.8
C3 C2 C1 120.3(4)
C3 C2 H2A 119.8
C1 C2 H2A 119.8
C2 C3 C6 120.1(4)
C2 C3 H3A 119.9
C6 C3 H3A 119.9
C5 C4 C1 119.7(4)
C5 C4 H4A 120.1
C1 C4 H4A 120.1
C6 C5 C4 119.4(3)
C6 C5 C10 120.4(3)
C4 C5 C10 120.1(3)
C5 C6 C3 120.0(3)
C5 C6 C7 119.6(3)
C3 C6 C7 120.4(3)
O2 C7 C6 122.1(3)
O2 C7 C8 118.5(3)
C6 C7 C8 119.4(3)
C9 C8 C7 122.0(3)
C9 C8 C18 125.7(3)
C7 C8 C18 112.2(3)
C8 C9 C11 126.3(3)
C8 C9 C10 118.7(3)
C11 C9 C10 114.9(3)
O1 C10 C5 121.4(3)
O1 C10 C9 119.2(3)
C5 C10 C9 119.5(3)
C12 C11 C13 119.8(3)
C12 C11 C9 121.1(3)
C13 C11 C9 119.0(3)
C11 C12 C14 118.0(3)
C11 C12 C17 122.0(3)
C14 C12 C17 120.0(3)
C11 C13 C15 120.8(4)
C11 C13 H13A 119.6
C15 C13 H13A 119.6
C16 C14 C12 121.5(4)
C16 C14 H14A 119.2
C12 C14 H14A 119.2
C16 C15 C13 119.6(4)
C16 C15 H15A 120.2
C13 C15 H15A 120.2
C14 C16 C15 120.3(4)
C14 C16 H16A 119.9
C15 C16 H16A 119.9
C12 C17 H17A 109.5
C12 C17 H17B 109.5
H17A C17 H17B 109.5
C12 C17 H17C 109.5
H17A C17 H17C 109.5
H17B C17 H17C 109.5
F1 C18 F2 105.5(3)
F1 C18 C8 111.9(3)
F2 C18 C8 107.4(3)
F1 C18 C19 105.5(3)
F2 C18 C19 108.8(3)
C8 C18 C19 117.1(3)
O3 C19 O4 127.3(4)
O3 C19 C18 123.1(4)
O4 C19 C18 109.4(3)
C21 C20 O4 109.9(4)
C21 C20 H20A 109.7
O4 C20 H20A 109.7
C21 C20 H20B 109.7
O4 C20 H20B 109.7
H20A C20 H20B 108.2
C20 C21 H21A 109.5
C20 C21 H21B 109.5
H21A C21 H21B 109.5
C20 C21 H21C 109.5
H21A C21 H21C 109.5
H21B C21 H21C 109.5
C19 O4 C20 117.9(4)

loop_
_geom_bond_atom_site_label_1
_geom_bond_atom_site_label_2
_geom_bond_distance
C1 C2 1.375(5)
C1 C4 1.387(5)
C1 H1A 0.9300
C2 C3 1.370(5)
C2 H2A 0.9300
C3 C6 1.396(5)
C3 H3A 0.9300
C4 C5 1.397(5)
C4 H4A 0.9300
C5 C6 1.387(5)
C5 C10 1.480(5)
C6 C7 1.465(5)
C7 O2 1.220(4)
C7 C8 1.496(5)
C8 C9 1.344(4)
C8 C18 1.517(5)
C9 C11 1.494(4)
C9 C10 1.506(5)
C10 O1 1.214(4)
C11 C12 1.390(4)
C11 C13 1.387(5)
C12 C14 1.392(5)
C12 C17 1.490(5)
C13 C15 1.383(5)
C13 H13A 0.9300
C14 C16 1.374(6)
C14 H14A 0.9300
C15 C16 1.357(6)
C15 H15A 0.9300
C16 H16A 0.9300
C17 H17A 0.9600
C17 H17B 0.9600
C17 H17C 0.9600
C18 F1 1.348(4)
C18 F2 1.366(4)
C18 C19 1.531(5)
C19 O3 1.193(4)
C19 O4 1.322(5)
C20 C21 1.448(7)
C20 O4 1.464(5)
C20 H20A 0.9700
C20 H20B 0.9700
C21 H21A 0.9600
C21 H21B 0.9600
C21 H21C 0.9600

loop_
_geom_torsion_atom_site_label_1
_geom_torsion_atom_site_label_2
_geom_torsion_atom_site_label_3
_geom_torsion_atom_site_label_4
_geom_torsion
C4 C1 C2 C3 -0.9(6)
C1 C2 C3 C6 0.4(6)
C2 C1 C4 C5 1.3(6)
C1 C4 C5 C6 -1.2(5)
C1 C4 C5 C10 -178.7(3)
C4 C5 C6 C3 0.8(5)
C10 C5 C6 C3 178.3(3)
C4 C5 C6 C7 -179.9(3)
C10 C5 C6 C7 -2.4(5)
C2 C3 C6 C5 -0.4(5)
C2 C3 C6 C7 -179.7(3)
C5 C6 C7 O2 178.5(3)
C3 C6 C7 O2 -2.2(5)
C5 C6 C7 C8 -1.4(5)
C3 C6 C7 C8 177.8(3)
O2 C7 C8 C9 -179.3(3)
C6 C7 C8 C9 0.6(5)
O2 C7 C8 C18 -1.7(5)
C6 C7 C8 C18 178.3(3)
C7 C8 C9 C11 -179.4(3)
C18 C8 C9 C11 3.2(5)
C7 C8 C9 C10 3.9(5)
C18 C8 C9 C10 -173.4(3)
C6 C5 C10 O1 -171.9(3)
C4 C5 C10 O1 5.5(5)
C6 C5 C10 C9 7.0(4)
C4 C5 C10 C9 -175.6(3)
C8 C9 C10 O1 171.2(3)
C11 C9 C10 O1 -5.8(4)
C8 C9 C10 C5 -7.7(4)
C11 C9 C10 C5 175.3(3)
C8 C9 C11 C12 91.2(4)
C10 C9 C11 C12 -92.0(4)
C8 C9 C11 C13 -92.2(4)
C10 C9 C11 C13 84.6(4)
C13 C11 C12 C14 -0.4(5)
C9 C11 C12 C14 176.1(3)
C13 C11 C12 C17 178.5(3)
C9 C11 C12 C17 -5.0(5)
C12 C11 C13 C15 0.1(5)
C9 C11 C13 C15 -176.5(4)
C11 C12 C14 C16 0.0(5)
C17 C12 C14 C16 -178.9(4)
C11 C13 C15 C16 0.6(6)
C12 C14 C16 C15 0.7(6)
C13 C15 C16 C14 -1.0(7)
C9 C8 C18 F1 -13.1(5)
C7 C8 C18 F1 169.3(3)
C9 C8 C18 F2 102.2(4)
C7 C8 C18 F2 -75.4(4)
C9 C8 C18 C19 -135.1(4)
C7 C8 C18 C19 47.3(4)
F1 C18 C19 O3 96.2(4)
F2 C18 C19 O3 -16.6(5)
C8 C18 C19 O3 -138.5(4)
F1 C18 C19 O4 -79.8(4)
F2 C18 C19 O4 167.3(3)
C8 C18 C19 O4 45.4(5)
O3 C19 O4 C20 0.3(7)
C18 C19 O4 C20 176.2(4)
C21 C20 O4 C19 -101.4(6)
